data_1504405
loop_
_publ_author_name
'Druzhinin, Sergey I.'
'Kovalenko, Sergey A.'
'Senyushkina, Tamara A.'
'Demeter, Attila'
'Machinek, Reinhard'
'Noltemeyer, Mathias'
'Zachariasse, Klaas A.'

_publ_section_title
;
 Intramolecular charge transfer with the planarized 4-cyanofluorazene and
 its flexible counterpart 4-cyano-N-phenylpyrrole. Picosecond fluorescence
 decays and femtosecond excited-state absorption.
;
_journal_issue 36
_journal_name_full 'The journal of physical chemistry. A'
_journal_page_first 8238
_journal_page_last 8253
_journal_paper_doi 10.1021/jp8037413
_journal_volume 112
_journal_year 2008
_chemical_formula_sum 'C12 H8 N2'
_chemical_formula_weight 180.20
_chemical_name_systematic
; 
 ? 
;
_space_group_IT_number 14
_symmetry_cell_setting monoclinic
_symmetry_space_group_name_Hall '-P 2yn'
_symmetry_space_group_name_H-M 'P 1 21/n 1'
_atom_sites_solution_hydrogens geom
_atom_sites_solution_primary direct
_atom_sites_solution_secondary difmap
_audit_creation_method SHELXL-97
_cell_angle_alpha 90.00
_cell_angle_beta 102.48(3)
_cell_angle_gamma 90.00
_cell_formula_units_Z 4
_cell_length_a 7.472(2)
_cell_length_b 8.749(2)
_cell_length_c 13.864(6)
_cell_measurement_temperature 133(2)
_cell_volume 884.9(5)
_computing_structure_refinement 'SHELXL-97 (Sheldrick, 1997)'
_computing_structure_solution 'SHELXS-97 (Sheldrick, 1990)'
_diffrn_ambient_temperature 133(2)
_diffrn_measured_fraction_theta_full 0.986
_diffrn_measured_fraction_theta_max 0.986
_diffrn_measurement_device_type ipds2
_diffrn_radiation_monochromator graphite
_diffrn_radiation_source 'fine-focus sealed tube'
_diffrn_radiation_type MoK\a
_diffrn_radiation_wavelength 0.71073
_diffrn_reflns_av_R_equivalents 0.0475
_diffrn_reflns_av_sigmaI/netI 0.0233
_diffrn_reflns_limit_h_max 8
_diffrn_reflns_limit_h_min -8
_diffrn_reflns_limit_k_max 10
_diffrn_reflns_limit_k_min -9
_diffrn_reflns_limit_l_max 16
_diffrn_reflns_limit_l_min -16
_diffrn_reflns_number 8676
_diffrn_reflns_theta_full 24.78
_diffrn_reflns_theta_max 24.78
_diffrn_reflns_theta_min 2.77
_exptl_absorpt_coefficient_mu 0.082
_exptl_absorpt_correction_T_max 0.9837
_exptl_absorpt_correction_T_min 0.9757
_exptl_crystal_density_diffrn 1.353
_exptl_crystal_density_method 'not measured'
_exptl_crystal_F_000 376
_exptl_crystal_size_max 0.30
_exptl_crystal_size_mid 0.30
_exptl_crystal_size_min 0.20
_refine_diff_density_max 0.203
_refine_diff_density_min -0.166
_refine_diff_density_rms 0.032
_refine_ls_extinction_method none
_refine_ls_goodness_of_fit_ref 1.107
_refine_ls_hydrogen_treatment mixed
_refine_ls_matrix_type full
_refine_ls_number_parameters 127
_refine_ls_number_reflns 1509
_refine_ls_number_restraints 0
_refine_ls_restrained_S_all 1.107
_refine_ls_R_factor_all 0.0424
_refine_ls_R_factor_gt 0.0359
_refine_ls_shift/su_max 0.000
_refine_ls_shift/su_mean 0.000
_refine_ls_structure_factor_coef Fsqd
_refine_ls_weighting_details 'calc w=1/[\s^2^(Fo^2^)+(0.0410P)^2^+0.2300P] where P=(Fo^2^+2Fc^2^)/3'
_refine_ls_weighting_scheme calc
_refine_ls_wR_factor_gt 0.0859
_refine_ls_wR_factor_ref 0.0893
_reflns_number_gt 1337
_reflns_number_total 1509
_reflns_threshold_expression >2sigma(I)
_cod_data_source_file jp8037413-file002.cif
_cod_data_source_block fpp4c
_cod_original_sg_symbol_H-M P2(1)/n
_cod_database_code 1504405

loop_
_symmetry_equiv_pos_as_xyz
'x, y, z'
'-x+1/2, y+1/2, -z+1/2'
'-x, -y, -z'
'x-1/2, -y-1/2, z-1/2'

loop_
_atom_site_label
_atom_site_type_symbol
_atom_site_fract_x
_atom_site_fract_y
_atom_site_fract_z
_atom_site_U_iso_or_equiv
_atom_site_adp_type
_atom_site_occupancy
_atom_site_symmetry_multiplicity
_atom_site_calc_flag
_atom_site_refinement_flags
N1 N 0.19776(14) 0.85677(13) 0.39609(8) 0.0253(3) Uani 1 1 d .
C1 C 0.19037(16) 0.99850(15) 0.44173(9) 0.0241(3) Uani 1 1 d .
C2 C 0.10182(17) 1.13095(15) 0.40291(10) 0.0266(3) Uani 1 1 d .
H2A H 0.0326 1.1351 0.3369 0.032 Uiso 1 1 calc R
N2 N 0.25718(17) 1.49250(15) 0.67158(10) 0.0378(3) Uani 1 1 d .
C3 C 0.11863(17) 1.25787(15) 0.46484(10) 0.0267(3) Uani 1 1 d .
H3A H 0.0599 1.3509 0.4409 0.032 Uiso 1 1 calc R
C4 C 0.22117(17) 1.24983(15) 0.56202(10) 0.0271(3) Uani 1 1 d .
C5 C 0.30777(17) 1.11331(16) 0.60014(10) 0.0282(3) Uani 1 1 d .
H5A H 0.3761 1.1079 0.6663 0.034 Uiso 1 1 calc R
C6 C 0.29103(16) 0.98725(15) 0.53894(10) 0.0246(3) Uani 1 1 d .
C7 C 0.13277(18) 0.79154(16) 0.30443(10) 0.0285(3) Uani 1 1 d .
H7A H 0.0607 0.8398 0.2477 0.034 Uiso 1 1 calc R
C8 C 0.19304(19) 0.64364(17) 0.31180(11) 0.0324(3) Uani 1 1 d .
H8A H 0.1697 0.5702 0.2601 0.039 Uiso 1 1 calc R
C9 C 0.29639(18) 0.61732(16) 0.40928(11) 0.0308(3) Uani 1 1 d .
H9A H 0.3539 0.5243 0.4342 0.037 Uiso 1 1 calc R
C10 C 0.29734(17) 0.75041(15) 0.45989(10) 0.0260(3) Uani 1 1 d .
C11 C 0.36524(18) 0.82535(16) 0.55900(10) 0.0282(3) Uani 1 1 d .
H11A H 0.5008 0.8246 0.5783 0.034 Uiso 1 1 calc R
H11B H 0.3146 0.7749 0.6112 0.034 Uiso 1 1 calc R
C12 C 0.23966(18) 1.38448(17) 0.62322(10) 0.0300(3) Uani 1 1 d .

loop_
_atom_site_aniso_label
_atom_site_aniso_U_11
_atom_site_aniso_U_22
_atom_site_aniso_U_33
_atom_site_aniso_U_23
_atom_site_aniso_U_13
_atom_site_aniso_U_12
N1 0.0224(5) 0.0235(6) 0.0302(6) 0.0013(5) 0.0060(5) -0.0020(4)
C1 0.0190(6) 0.0265(7) 0.0280(7) 0.0009(5) 0.0075(5) -0.0049(5)
C2 0.0218(6) 0.0287(7) 0.0290(7) 0.0035(6) 0.0050(5) -0.0019(5)
N2 0.0402(7) 0.0360(8) 0.0371(7) -0.0039(6) 0.0081(6) -0.0050(6)
C3 0.0218(6) 0.0249(7) 0.0339(8) 0.0035(6) 0.0072(6) -0.0009(5)
C4 0.0229(7) 0.0262(7) 0.0341(8) -0.0003(6) 0.0101(6) -0.0043(5)
C5 0.0233(7) 0.0342(8) 0.0267(7) 0.0034(6) 0.0049(5) -0.0046(6)
C6 0.0200(6) 0.0251(7) 0.0295(7) 0.0032(5) 0.0073(5) -0.0041(5)
C7 0.0275(7) 0.0303(7) 0.0264(7) -0.0013(6) 0.0029(5) -0.0039(6)
C8 0.0315(7) 0.0295(8) 0.0369(8) -0.0046(6) 0.0089(6) -0.0039(6)
C9 0.0256(7) 0.0242(7) 0.0425(8) 0.0016(6) 0.0072(6) -0.0014(5)
C10 0.0184(6) 0.0277(7) 0.0314(7) 0.0069(6) 0.0042(5) -0.0026(5)
C11 0.0244(6) 0.0277(7) 0.0314(7) 0.0059(6) 0.0036(5) -0.0025(5)
C12 0.0260(7) 0.0330(8) 0.0310(7) 0.0022(7) 0.0060(6) -0.0036(6)

loop_
_atom_type_symbol
_atom_type_description
_atom_type_scat_dispersion_real
_atom_type_scat_dispersion_imag
_atom_type_scat_source
C C 0.0033 0.0016 'International Tables Vol C Tables 4.2.6.8 and 6.1.1.4'
H H 0.0000 0.0000 'International Tables Vol C Tables 4.2.6.8 and 6.1.1.4'
N N 0.0061 0.0033 'International Tables Vol C Tables 4.2.6.8 and 6.1.1.4'

loop_
_geom_angle_atom_site_label_1
_geom_angle_atom_site_label_2
_geom_angle_atom_site_label_3
_geom_angle
C7 N1 C10 110.08(12)
C7 N1 C1 137.88(12)
C10 N1 C1 112.03(11)
C2 C1 C6 123.11(13)
C2 C1 N1 128.95(12)
C6 C1 N1 107.95(12)
C1 C2 C3 117.12(12)
C2 C3 C4 120.72(12)
C3 C4 C5 121.06(13)
C3 C4 C12 119.24(12)
C5 C4 C12 119.70(13)
C6 C5 C4 118.32(13)
C5 C6 C1 119.65(13)
C5 C6 C11 130.46(12)
C1 C6 C11 109.88(12)
C8 C7 N1 106.12(12)
C7 C8 C9 109.07(13)
C10 C9 C8 107.04(12)
C9 C10 N1 107.69(12)
C9 C10 C11 143.74(13)
N1 C10 C11 108.56(12)
C10 C11 C6 101.55(11)
N2 C12 C4 178.83(14)

loop_
_geom_bond_atom_site_label_1
_geom_bond_atom_site_label_2
_geom_bond_distance
N1 C7 1.3819(18)
N1 C10 1.3847(17)
N1 C1 1.3985(18)
C1 C2 1.3844(19)
C1 C6 1.398(2)
C2 C3 1.393(2)
N2 C12 1.1497(19)
C3 C4 1.400(2)
C4 C5 1.406(2)
C4 C12 1.441(2)
C5 C6 1.381(2)
C6 C11 1.5246(19)
C7 C8 1.367(2)
C8 C9 1.423(2)
C9 C10 1.359(2)
C10 C11 1.508(2)
